data_4115035
loop_
_publ_author_name
'Darcy A. Culkin'
'John F. Hartwig'

_publ_section_title
;
 Synthesis, Characterization, and Reactivity of Arylpalladium Cyanoalkyl
 Complexes: Selection of Catalysts for the \a-Arylation of Nitriles
;
_journal_name_full 'Journal of the American Chemical Society'
_journal_page_first 9330
_journal_page_last 9331
_journal_paper_doi 10.1021/ja026584h
_journal_volume 124
_journal_year 2002
_chemical_formula_moiety 'C36 H55 Fe N P2 Pd '
_chemical_formula_sum 'C36 H55 Fe N P2 Pd'
_chemical_formula_weight 726.03
_space_group_IT_number 14
_symmetry_cell_setting monoclinic
_symmetry_Int_Tables_number 14
_symmetry_space_group_name_Hall '-P 2yn'
_symmetry_space_group_name_H-M 'P 1 21/n 1'
_audit_creation_date 'Thu Oct 19 15:33:56 2001'
_audit_creation_method 'from TEXRAY.INF file'
_cell_angle_alpha 90
_cell_angle_beta 97.737(1)
_cell_angle_gamma 90
_cell_formula_units_Z 4
_cell_length_a 14.3398(5)
_cell_length_b 16.7219(4)
_cell_length_c 14.9078(4)
_cell_measurement_reflns_used 0
_cell_measurement_temperature 183.2
_cell_measurement_theta_max 0.0
_cell_measurement_theta_min 0.0
_cell_volume 3542.18(18)
_computing_cell_refinement 'MSC/AFC Diffractometer Control'
_computing_data_collection 'MSC/AFC Diffractometer Control'
_computing_data_reduction teXsan
_computing_publication_material teXsan
_computing_structure_refinement teXsan
_diffrn_ambient_temperature 183.2
_diffrn_measurement_device unknown
_diffrn_measurement_method 'omega scans with profile analysis'
_diffrn_orient_matrix_UB_11 0.00000
_diffrn_orient_matrix_UB_12 0.00000
_diffrn_orient_matrix_UB_13 0.00000
_diffrn_orient_matrix_UB_21 0.00000
_diffrn_orient_matrix_UB_22 0.00000
_diffrn_orient_matrix_UB_23 0.00000
_diffrn_orient_matrix_UB_31 0.00000
_diffrn_orient_matrix_UB_32 0.00000
_diffrn_orient_matrix_UB_33 0.00000
_diffrn_radiation_monochromator graphite
_diffrn_radiation_source 'X-ray tube'
_diffrn_radiation_type MoKalpha
_diffrn_radiation_wavelength 0.7107
_diffrn_reflns_av_R_equivalents 0.00
_diffrn_reflns_limit_h_max 20
_diffrn_reflns_limit_h_min 0
_diffrn_reflns_limit_k_max 23
_diffrn_reflns_limit_k_min 0
_diffrn_reflns_limit_l_max 20
_diffrn_reflns_limit_l_min -20
_diffrn_reflns_number 10619
_diffrn_reflns_theta_max 30.09
_diffrn_standards_decay_% 0.00
_diffrn_standards_interval_count 0
_diffrn_standards_number 0
_exptl_absorpt_coefficient_mu 1.032
_exptl_absorpt_correction_type none
_exptl_crystal_colour red
_exptl_crystal_density_diffrn 1.361
_exptl_crystal_description plate
_exptl_crystal_F_000 1520.00
_exptl_crystal_size_max 0.240
_exptl_crystal_size_mid 0.210
_exptl_crystal_size_min 0.120
_refine_diff_density_max 1.09
_refine_diff_density_min -0.87
_refine_ls_extinction_method none
_refine_ls_goodness_of_fit_obs 2.305
_refine_ls_hydrogen_treatment noref
_refine_ls_matrix_type full
_refine_ls_number_parameters 370
_refine_ls_number_reflns 6951
_refine_ls_number_restraints 0
_refine_ls_R_factor_obs 0.0374
_refine_ls_shift/esd_max 0.0005
_refine_ls_structure_factor_coef F
_refine_ls_weighting_scheme sigma
_refine_ls_wR_factor_obs 0.0477
_reflns_number_observed 6951
_reflns_number_total 10619
_reflns_observed_criterion 5.00
_cod_data_source_file ja026584h_s2_2.cif
_cod_data_source_block X-ray_data_for_6.
_cod_original_cell_volume 3542.2(2)
_cod_original_sg_symbol_H-M 'P 21/n     '
_cod_original_formula_sum 'C36 H55 Fe N P2 Pd '
_cod_database_code 4115035

loop_
_symmetry_equiv_pos_as_xyz
'   +x,   +y,   +z'
1/2-x,1/2+y,1/2-z
'   -x,   -y,   -z'
1/2+x,1/2-y,1/2+z

loop_
_atom_site_aniso_label
_atom_site_aniso_U_11
_atom_site_aniso_U_22
_atom_site_aniso_U_33
_atom_site_aniso_U_12
_atom_site_aniso_U_13
_atom_site_aniso_U_23
Pd(1) 0.0337(1) 0.0250(1) 0.0174(1) 0.00114(8) 0.00400(9) -0.00005(8)
Fe(1) 0.0399(3) 0.0326(2) 0.0212(2) 0.0011(2) 0.0006(2) 0.0012(2)
P(1) 0.0337(5) 0.0265(3) 0.0204(4) -0.0022(3) 0.0063(3) 0.0005(3)
P(2) 0.0330(4) 0.0224(3) 0.0204(4) -0.0004(3) 0.0047(3) -0.0004(3)
N(1) 0.043(2) 0.050(2) 0.025(1) 0.014(1) 0.003(1) 0.004(1)
C(1) 0.053(2) 0.054(2) 0.024(2) 0.021(2) -0.003(1) -0.006(1)
C(2) 0.084(3) 0.057(2) 0.044(2) 0.032(2) -0.016(2) -0.014(2)
C(3) 0.150(5) 0.105(4) 0.085(3) 0.089(4) -0.022(3) -0.038(3)
C(4) 0.089(3) 0.042(2) 0.077(3) 0.007(2) -0.031(2) 0.003(2)
C(5) 0.036(2) 0.033(1) 0.017(1) 0.002(1) 0.003(1) 0.001(1)
C(6) 0.048(2) 0.032(1) 0.024(2) 0.000(1) 0.004(1) -0.002(1)
C(7) 0.040(2) 0.034(1) 0.030(2) -0.001(1) 0.005(1) 0.004(1)
C(8) 0.029(2) 0.038(1) 0.023(1) 0.003(1) 0.004(1) 0.005(1)
C(9) 0.032(2) 0.041(2) 0.022(2) 0.004(1) 0.000(1) -0.003(1)
C(10) 0.038(2) 0.028(1) 0.023(2) 0.001(1) 0.002(1) 0.000(1)
C(11) 0.040(2) 0.045(2) 0.025(2) -0.002(1) 0.011(1) 0.005(1)
C(12) 0.115(4) 0.070(2) 0.054(2) -0.009(2) 0.018(2) 0.019(2)
C(13) 0.067(3) 0.112(3) 0.043(2) -0.011(2) -0.002(2) 0.032(2)
C(14) 0.134(5) 0.104(3) 0.067(3) 0.058(3) 0.061(3) 0.041(3)
C(15) 0.035(2) 0.042(2) 0.035(2) -0.004(1) 0.009(1) 0.006(1)
C(16) 0.049(2) 0.048(2) 0.071(3) -0.018(2) 0.009(2) 0.009(2)
C(17) 0.037(2) 0.065(2) 0.063(3) -0.006(2) 0.012(2) 0.011(2)
C(18) 0.051(2) 0.029(1) 0.026(2) 0.003(1) 0.007(1) -0.002(1)
C(19) 0.071(3) 0.029(1) 0.054(2) -0.006(2) 0.015(2) 0.002(1)
C(20) 0.082(3) 0.046(2) 0.037(2) 0.006(2) 0.019(2) -0.010(1)
C(21) 0.040(2) 0.033(1) 0.018(1) 0.004(1) 0.007(1) -0.002(1)
C(22) 0.049(2) 0.044(2) 0.024(2) 0.002(1) 0.009(1) 0.004(1)
C(23) 0.067(3) 0.054(2) 0.021(2) 0.011(2) 0.000(2) -0.001(1)
C(24) 0.048(2) 0.054(2) 0.037(2) 0.002(2) -0.013(2) -0.015(2)
C(25) 0.044(2) 0.033(1) 0.031(2) -0.005(1) 0.003(1) -0.008(1)
C(26) 0.051(2) 0.026(1) 0.027(2) -0.003(1) 0.006(1) -0.001(1)
C(27) 0.067(3) 0.028(1) 0.032(2) 0.005(1) 0.008(2) 0.006(1)
C(28) 0.059(2) 0.047(2) 0.030(2) 0.024(2) 0.000(2) 0.001(1)
C(29) 0.034(2) 0.044(2) 0.034(2) 0.007(1) 0.004(1) -0.001(1)
C(30) 0.036(2) 0.026(1) 0.023(1) 0.002(1) 0.003(1) -0.003(1)
C(31) 0.034(2) 0.033(1) 0.035(2) -0.001(1) 0.010(1) 0.000(1)
C(32) 0.051(2) 0.041(2) 0.049(2) -0.016(2) 0.015(2) -0.009(1)
C(33) 0.049(2) 0.041(2) 0.039(2) -0.003(1) 0.024(2) 0.002(1)
C(34) 0.049(2) 0.025(1) 0.022(1) 0.002(1) 0.002(1) -0.004(1)
C(35) 0.060(2) 0.032(1) 0.030(2) -0.010(1) -0.001(1) -0.007(1)
C(36) 0.069(3) 0.030(1) 0.041(2) 0.014(2) 0.008(2) -0.010(1)

loop_
_atom_site_label
_atom_site_fract_x
_atom_site_fract_y
_atom_site_fract_z
_atom_site_U_iso_or_equiv
_atom_site_thermal_displace_type
Pd(1) 0.17422(2) 0.18298(1) 0.50037(1) 0.02529(6) Uij
Fe(1) 0.01179(3) 0.28885(2) 0.26141(3) 0.0315(1) Uij
P(1) 0.20094(6) 0.17574(4) 0.34582(5) 0.0266(2) Uij
P(2) 0.04275(5) 0.26185(4) 0.49520(4) 0.0252(2) Uij
N(1) 0.2995(2) 0.1216(1) 0.5320(2) 0.0397(8) Uij
C(1) 0.3143(2) 0.0518(2) 0.5448(2) 0.0443(10) Uij
C(2) 0.3365(3) -0.0256(2) 0.5625(2) 0.064(1) Uij
C(3) 0.3682(4) -0.0788(3) 0.4910(3) 0.117(2) Uij
C(4) 0.3349(3) -0.0624(2) 0.6530(3) 0.073(1) Uij
C(5) 0.1585(2) 0.1595(2) 0.6326(2) 0.0289(7) Uij
C(6) 0.1329(2) 0.0817(2) 0.6525(2) 0.0346(8) Uij
C(7) 0.1239(2) 0.0575(2) 0.7399(2) 0.0346(8) Uij
C(8) 0.1402(2) 0.1096(2) 0.8128(2) 0.0302(8) Uij
C(9) 0.1672(2) 0.1869(2) 0.7940(2) 0.0319(8) Uij
C(10) 0.1775(2) 0.2114(1) 0.7064(2) 0.0299(8) Uij
C(11) 0.1345(2) 0.0836(2) 0.9103(2) 0.0361(9) Uij
C(12) 0.1093(3) -0.0054(2) 0.9182(3) 0.079(1) Uij
C(13) 0.2321(3) 0.0903(3) 0.9645(2) 0.075(1) Uij
C(14) 0.0645(4) 0.1309(3) 0.9517(3) 0.097(2) Uij
C(15) 0.3047(2) 0.2294(2) 0.3141(2) 0.0368(9) Uij
C(16) 0.3027(3) 0.3174(2) 0.3383(3) 0.056(1) Uij
C(17) 0.3982(3) 0.1918(2) 0.3559(3) 0.054(1) Uij
C(18) 0.2258(2) 0.0702(2) 0.3197(2) 0.0349(8) Uij
C(19) 0.1520(3) 0.0139(2) 0.3475(2) 0.050(1) Uij
C(20) 0.2401(3) 0.0560(2) 0.2210(2) 0.054(1) Uij
C(21) 0.1088(2) 0.2018(2) 0.2539(2) 0.0299(8) Uij
C(22) 0.1116(2) 0.2585(2) 0.1821(2) 0.0384(9) Uij
C(23) 0.0222(3) 0.2604(2) 0.1293(2) 0.048(1) Uij
C(24) -0.0368(2) 0.2057(2) 0.1662(2) 0.048(1) Uij
C(25) 0.0161(2) 0.1694(2) 0.2427(2) 0.0362(9) Uij
C(26) 0.0576(2) 0.3759(1) 0.3514(2) 0.0347(8) Uij
C(27) -0.0008(3) 0.4096(2) 0.2764(2) 0.0423(9) Uij
C(28) -0.0890(3) 0.3743(2) 0.2694(2) 0.0462(10) Uij
C(29) -0.0884(2) 0.3179(2) 0.3402(2) 0.0374(9) Uij
C(30) 0.0031(2) 0.3177(1) 0.3923(2) 0.0284(8) Uij
C(31) -0.0672(2) 0.2113(2) 0.5172(2) 0.0334(8) Uij
C(32) -0.0812(2) 0.1328(2) 0.4650(2) 0.0462(10) Uij
C(33) -0.0760(2) 0.1981(2) 0.6173(2) 0.0416(10) Uij
C(34) 0.0561(2) 0.3449(1) 0.5793(2) 0.0323(8) Uij
C(35) 0.1471(2) 0.3910(2) 0.5754(2) 0.0414(9) Uij
C(36) -0.0285(2) 0.4013(2) 0.5710(2) 0.0465(10) Uij
H(1) 0.4292 -0.0989 0.5117 0.1400 Uij
H(2) 0.3254 -0.1221 0.4792 0.1400 Uij
H(3) 0.3698 -0.0489 0.4371 0.1400 Uij
H(4) 0.3224 -0.0223 0.6950 0.0877 Uij
H(5) 0.2871 -0.1020 0.6492 0.0877 Uij
H(6) 0.3942 -0.0864 0.6727 0.0877 Uij
H(7) 0.1212 0.0441 0.6046 0.0415 Uij
H(8) 0.1062 0.0038 0.7502 0.0415 Uij
H(9) 0.1791 0.2242 0.8422 0.0383 Uij
H(10) 0.1977 0.2645 0.6967 0.0358 Uij
H(11) 0.1500 -0.0369 0.8874 0.0948 Uij
H(12) 0.0460 -0.0139 0.8919 0.0948 Uij
H(13) 0.1163 -0.0203 0.9803 0.0948 Uij
H(14) 0.2775 0.0691 0.9301 0.0897 Uij
H(15) 0.2338 0.0612 1.0194 0.0897 Uij
H(16) 0.2460 0.1450 0.9778 0.0897 Uij
H(17) 0.0048 0.1264 0.9158 0.1167 Uij
H(18) 0.0832 0.1854 0.9551 0.1167 Uij
H(19) 0.0605 0.1113 1.0109 0.1167 Uij
H(20) 0.3019 0.2259 0.2502 0.0441 Uij
H(21) 0.2429 0.3392 0.3157 0.0672 Uij
H(22) 0.3135 0.3233 0.4022 0.0672 Uij
H(23) 0.3503 0.3449 0.3121 0.0672 Uij
H(24) 0.4006 0.1898 0.4198 0.0654 Uij
H(25) 0.4490 0.2231 0.3407 0.0654 Uij
H(26) 0.4028 0.1391 0.3329 0.0654 Uij
H(27) 0.2835 0.0567 0.3555 0.0419 Uij
H(28) 0.1691 -0.0397 0.3366 0.0605 Uij
H(29) 0.1478 0.0208 0.4101 0.0605 Uij
H(30) 0.0928 0.0255 0.3133 0.0605 Uij
H(31) 0.2887 0.0900 0.2059 0.0648 Uij
H(32) 0.2570 0.0018 0.2133 0.0648 Uij
H(33) 0.1833 0.0676 0.1826 0.0648 Uij
H(34) 0.1647 0.2895 0.1718 0.0460 Uij
H(35) 0.0048 0.2931 0.0776 0.0574 Uij
H(36) -0.1007 0.1950 0.1438 0.0573 Uij
H(37) -0.0066 0.1300 0.2802 0.0434 Uij
H(38) 0.1214 0.3894 0.3710 0.0416 Uij
H(39) 0.0176 0.4499 0.2374 0.0508 Uij
H(40) -0.1409 0.3859 0.2247 0.0554 Uij
H(41) -0.1400 0.2856 0.3514 0.0448 Uij
H(42) -0.1177 0.2454 0.4938 0.0400 Uij
H(43) -0.0312 0.0972 0.4856 0.0554 Uij
H(44) -0.0816 0.1428 0.4022 0.0554 Uij
H(45) -0.1394 0.1094 0.4747 0.0554 Uij
H(46) -0.1387 0.1830 0.6233 0.0499 Uij
H(47) -0.0606 0.2461 0.6500 0.0499 Uij
H(48) -0.0340 0.1568 0.6407 0.0499 Uij
H(49) 0.0608 0.3211 0.6376 0.0388 Uij
H(50) 0.1399 0.4249 0.5238 0.0497 Uij
H(51) 0.1970 0.3544 0.5714 0.0497 Uij
H(52) 0.1610 0.4224 0.6286 0.0497 Uij
H(53) -0.0177 0.4422 0.6154 0.0558 Uij
H(54) -0.0833 0.3721 0.5800 0.0558 Uij
H(55) -0.0372 0.4247 0.5124 0.0558 Uij

loop_
_atom_type_symbol
_atom_type_oxidation_number
_atom_type_number_in_cell
_atom_type_scat_dispersion_real
_atom_type_scat_dispersion_imag
_atom_type_scat_source
C 0 144 0.003 0.002 'International Tables'
H 0 220 0.000 0.000 'International Tables'
N 0 4 0.006 0.003 'International Tables'
P 0 8 0.102 0.094 'International Tables'
Fe 0 4 0.346 0.844 'International Tables'
Pd 0 4 -0.999 1.007 'International Tables'

loop_
_geom_angle_atom_site_label_1
_geom_angle_atom_site_label_2
_geom_angle_atom_site_label_3
_geom_angle
_geom_angle_publ_flag
P(1) Pd(1) P(2) 103.57(3) yes
P(1) Pd(1) N(1) 87.01(7) yes
P(1) Pd(1) C(5) 165.79(8) yes
P(2) Pd(1) N(1) 167.97(7) yes
P(2) Pd(1) C(5) 86.90(8) yes
N(1) Pd(1) C(5) 83.7(1) yes
C(21) Fe(1) C(22) 41.3(1) yes
C(21) Fe(1) C(23) 69.0(1) yes
C(21) Fe(1) C(24) 69.2(1) yes
C(21) Fe(1) C(25) 41.3(1) yes
C(21) Fe(1) C(26) 112.8(1) yes
C(21) Fe(1) C(27) 141.9(1) yes
C(21) Fe(1) C(28) 178.4(1) yes
C(21) Fe(1) C(29) 138.3(1) yes
C(21) Fe(1) C(30) 110.8(1) yes
C(22) Fe(1) C(23) 40.4(1) yes
C(22) Fe(1) C(24) 68.2(1) yes
C(22) Fe(1) C(25) 68.7(1) yes
C(22) Fe(1) C(26) 111.8(1) yes
C(22) Fe(1) C(27) 112.9(1) yes
C(22) Fe(1) C(28) 139.8(1) yes
C(22) Fe(1) C(29) 179.4(1) yes
C(22) Fe(1) C(30) 139.0(1) yes
C(23) Fe(1) C(24) 40.2(1) yes
C(23) Fe(1) C(25) 68.3(1) yes
C(23) Fe(1) C(26) 138.0(1) yes
C(23) Fe(1) C(27) 110.7(1) yes
C(23) Fe(1) C(28) 111.1(1) yes
C(23) Fe(1) C(29) 139.4(1) yes
C(23) Fe(1) C(30) 179.3(1) yes
C(24) Fe(1) C(25) 40.9(1) yes
C(24) Fe(1) C(26) 177.1(1) yes
C(24) Fe(1) C(27) 136.3(1) yes
C(24) Fe(1) C(28) 109.8(1) yes
C(24) Fe(1) C(29) 111.3(1) yes
C(24) Fe(1) C(30) 140.4(1) yes
C(25) Fe(1) C(26) 142.0(1) yes
C(25) Fe(1) C(27) 176.5(1) yes
C(25) Fe(1) C(28) 137.2(1) yes
C(25) Fe(1) C(29) 110.7(1) yes
C(25) Fe(1) C(30) 112.0(1) yes
C(26) Fe(1) C(27) 40.8(1) yes
C(26) Fe(1) C(28) 68.2(1) yes
C(26) Fe(1) C(29) 68.7(1) yes
C(26) Fe(1) C(30) 41.4(1) yes
C(27) Fe(1) C(28) 39.7(1) yes
C(27) Fe(1) C(29) 67.7(1) yes
C(27) Fe(1) C(30) 69.0(1) yes
C(28) Fe(1) C(29) 40.6(1) yes
C(28) Fe(1) C(30) 69.1(1) yes
C(29) Fe(1) C(30) 41.2(1) yes
Pd(1) P(1) C(15) 117.41(9) yes
Pd(1) P(1) C(18) 108.16(9) yes
Pd(1) P(1) C(21) 121.2(1) yes
C(15) P(1) C(18) 102.9(1) yes
C(15) P(1) C(21) 102.6(1) yes
C(18) P(1) C(21) 102.2(1) yes
Pd(1) P(2) C(30) 119.1(1) yes
Pd(1) P(2) C(31) 116.51(9) yes
Pd(1) P(2) C(34) 113.36(10) yes
C(30) P(2) C(31) 101.9(1) yes
C(30) P(2) C(34) 100.2(1) yes
C(31) P(2) C(34) 103.5(1) yes
Pd(1) N(1) C(1) 130.5(3) yes
N(1) C(1) C(2) 176.2(4) yes
C(1) C(2) C(3) 120.9(4) yes
C(1) C(2) C(4) 122.8(3) yes
C(3) C(2) C(4) 116.2(3) yes
Pd(1) C(5) C(6) 116.7(2) yes
Pd(1) C(5) C(10) 127.0(2) yes
C(6) C(5) C(10) 116.1(2) yes
C(5) C(6) C(7) 122.2(2) yes
C(6) C(7) C(8) 121.6(2) yes
C(7) C(8) C(9) 116.7(2) yes
C(7) C(8) C(11) 122.6(2) yes
C(9) C(8) C(11) 120.6(2) yes
C(8) C(9) C(10) 122.1(2) yes
C(5) C(10) C(9) 121.3(2) yes
C(8) C(11) C(12) 113.0(2) yes
C(8) C(11) C(13) 108.6(3) yes
C(8) C(11) C(14) 111.8(3) yes
C(12) C(11) C(13) 103.8(3) yes
C(12) C(11) C(14) 107.8(3) yes
C(13) C(11) C(14) 111.5(3) yes
P(1) C(15) C(16) 111.6(2) yes
P(1) C(15) C(17) 112.7(2) yes
C(16) C(15) C(17) 110.2(3) yes
P(1) C(18) C(19) 111.8(2) yes
P(1) C(18) C(20) 113.8(2) yes
C(19) C(18) C(20) 110.9(2) yes
Fe(1) C(21) P(1) 124.3(1) yes
Fe(1) C(21) C(22) 69.8(2) yes
Fe(1) C(21) C(25) 69.1(2) yes
P(1) C(21) C(22) 128.9(2) yes
P(1) C(21) C(25) 124.6(2) yes
C(22) C(21) C(25) 106.5(2) yes
Fe(1) C(22) C(21) 68.8(2) yes
Fe(1) C(22) C(23) 70.2(2) yes
C(21) C(22) C(23) 108.4(3) yes
Fe(1) C(23) C(22) 69.4(2) yes
Fe(1) C(23) C(24) 69.5(2) yes
C(22) C(23) C(24) 108.4(3) yes
Fe(1) C(24) C(23) 70.3(2) yes
Fe(1) C(24) C(25) 68.7(2) yes
C(23) C(24) C(25) 108.0(3) yes
Fe(1) C(25) C(21) 69.7(2) yes
Fe(1) C(25) C(24) 70.4(2) yes
C(21) C(25) C(24) 108.7(3) yes
Fe(1) C(26) C(27) 70.2(2) yes
Fe(1) C(26) C(30) 69.4(1) yes
C(27) C(26) C(30) 107.9(3) yes
Fe(1) C(27) C(26) 69.0(1) yes
Fe(1) C(27) C(28) 70.3(2) yes
C(26) C(27) C(28) 108.9(3) yes
Fe(1) C(28) C(27) 70.0(2) yes
Fe(1) C(28) C(29) 69.2(2) yes
C(27) C(28) C(29) 108.2(3) yes
Fe(1) C(29) C(28) 70.2(2) yes
Fe(1) C(29) C(30) 69.3(2) yes
C(28) C(29) C(30) 108.7(3) yes
Fe(1) C(30) P(2) 129.4(1) yes
Fe(1) C(30) C(26) 69.2(2) yes
Fe(1) C(30) C(29) 69.5(2) yes
P(2) C(30) C(26) 125.4(2) yes
P(2) C(30) C(29) 128.1(2) yes
C(26) C(30) C(29) 106.3(2) yes
P(2) C(31) C(32) 110.9(2) yes
P(2) C(31) C(33) 114.9(2) yes
C(32) C(31) C(33) 110.5(2) yes
P(2) C(34) C(35) 111.2(2) yes
P(2) C(34) C(36) 113.4(2) yes
C(35) C(34) C(36) 111.1(2) yes

loop_
_geom_bond_atom_site_label_1
_geom_bond_atom_site_label_2
_geom_bond_distance
_geom_bond_publ_flag
Pd(1) P(1) 2.3890(8) yes
Pd(1) P(2) 2.2936(7) yes
Pd(1) N(1) 2.067(2) yes
Pd(1) C(5) 2.052(3) yes
Fe(1) C(21) 2.026(3) yes
Fe(1) C(22) 2.040(3) yes
Fe(1) C(23) 2.051(3) yes
Fe(1) C(24) 2.041(3) yes
Fe(1) C(25) 2.018(3) yes
Fe(1) C(26) 2.028(3) yes
Fe(1) C(27) 2.043(3) yes
Fe(1) C(28) 2.047(3) yes
Fe(1) C(29) 2.033(3) yes
Fe(1) C(30) 2.030(3) yes
P(1) C(15) 1.852(3) yes
P(1) C(18) 1.853(3) yes
P(1) C(21) 1.824(3) yes
P(2) C(30) 1.821(3) yes
P(2) C(31) 1.857(3) yes
P(2) C(34) 1.864(3) yes
N(1) C(1) 1.197(4) yes
C(1) C(2) 1.351(4) yes
C(2) C(3) 1.504(5) yes
C(2) C(4) 1.486(5) yes
C(5) C(6) 1.394(4) yes
C(5) C(10) 1.401(4) yes
C(6) C(7) 1.388(4) yes
C(7) C(8) 1.389(4) yes
C(8) C(9) 1.388(4) yes
C(8) C(11) 1.530(4) yes
C(9) C(10) 1.395(4) yes
C(11) C(12) 1.540(4) yes
C(11) C(13) 1.524(5) yes
C(11) C(14) 1.477(5) yes
C(15) C(16) 1.517(4) yes
C(15) C(17) 1.535(4) yes
C(18) C(19) 1.515(4) yes
C(18) C(20) 1.530(4) yes
C(21) C(22) 1.435(4) yes
C(21) C(25) 1.425(4) yes
C(22) C(23) 1.412(4) yes
C(23) C(24) 1.407(5) yes
C(24) C(25) 1.417(4) yes
C(26) C(27) 1.419(4) yes
C(26) C(30) 1.434(4) yes
C(27) C(28) 1.388(4) yes
C(28) C(29) 1.414(4) yes
C(29) C(30) 1.431(4) yes
C(31) C(32) 1.527(4) yes
C(31) C(33) 1.530(4) yes
C(34) C(35) 1.522(4) yes
C(34) C(36) 1.528(4) yes
